data_7219379
loop_
_publ_author_name
'Xue, Zhenzhen'
'Sheng, Tianlu'
'Wang, Yanlong'
'Hu, Shengmin'
'Wen, Yuehong'
'Wang, Yong'
'Li, Haoran'
'Fu, Ruibiao'
'Wu, Xintao'

_publ_section_title
;
 A series of d10coordination polymers constructed with a rigid tripodal
 imidazole ligand and varied polycarboxylates: syntheses, structures and
 luminescence properties
;
_journal_issue 9
_journal_name_full CrystEngComm
_journal_page_first 2004
_journal_paper_doi 10.1039/C4CE02551B
_journal_volume 17
_journal_year 2015
_chemical_formula_sum 'C69 H57.5 Cd3 N26.5 O14'
_chemical_formula_weight 1819.11
_chemical_name_systematic
; 
 ? 
;
_space_group_IT_number 163
_symmetry_cell_setting trigonal
_symmetry_space_group_name_Hall '-P 3 2c'
_symmetry_space_group_name_H-M 'P -3 1 c'
_atom_sites_solution_hydrogens geom
_atom_sites_solution_primary direct
_atom_sites_solution_secondary difmap
_audit_creation_method SHELXL-97
_audit_update_record
;
2015-01-16 deposited with the CCDC.
2015-01-20 downloaded from the CCDC.
;
_cell_angle_alpha 90.00
_cell_angle_beta 90.00
_cell_angle_gamma 120.00
_cell_formula_units_Z 4
_cell_length_a 19.5639(4)
_cell_length_b 19.5639(4)
_cell_length_c 26.8732(9)
_cell_measurement_reflns_used 24485
_cell_measurement_temperature 293(2)
_cell_measurement_theta_max 27.4739
_cell_measurement_theta_min 2.0820
_cell_volume 8907.6(4)
_computing_cell_refinement 'CrystalClear (Rigaku Inc., 2008)'
_computing_data_collection 'CrystalClear (Rigaku Inc., 2008)'
_computing_data_reduction 'CrystalClear (Rigaku Inc., 2008)'
_computing_molecular_graphics 'Bruker SHELXTL'
_computing_publication_material 'Bruker SHELXTL'
_computing_structure_refinement 'SHELXL-97 (Sheldrick, 1997)'
_computing_structure_solution 'SHELXS-97 (Sheldrick, 1990)'
_diffrn_ambient_temperature 293(2)
_diffrn_measured_fraction_theta_full 0.999
_diffrn_measured_fraction_theta_max 0.999
_diffrn_measurement_device_type Saturn724HG
_diffrn_measurement_method CCD_Profile_fitting
_diffrn_radiation_monochromator graphite
_diffrn_radiation_source 'fine-focus sealed tube'
_diffrn_radiation_type MoK\a
_diffrn_radiation_wavelength 0.71073
_diffrn_reflns_av_R_equivalents 0.0495
_diffrn_reflns_av_sigmaI/netI 0.0335
_diffrn_reflns_limit_h_max 25
_diffrn_reflns_limit_h_min -25
_diffrn_reflns_limit_k_max 20
_diffrn_reflns_limit_k_min -25
_diffrn_reflns_limit_l_max 34
_diffrn_reflns_limit_l_min -34
_diffrn_reflns_number 55605
_diffrn_reflns_theta_full 27.46
_diffrn_reflns_theta_max 27.46
_diffrn_reflns_theta_min 2.08
_exptl_absorpt_coefficient_mu 0.779
_exptl_absorpt_correction_T_max 1.0000
_exptl_absorpt_correction_T_min 0.8369
_exptl_absorpt_correction_type multi-scan
_exptl_crystal_colour 'pale yellow'
_exptl_crystal_density_diffrn 1.356
_exptl_crystal_density_method 'not measured'
_exptl_crystal_description block
_exptl_crystal_F_000 3652
_exptl_crystal_size_max 0.15
_exptl_crystal_size_mid 0.15
_exptl_crystal_size_min 0.12
_platon_squeeze_details
; 
 one disordered N,N-dimethylformamide molecule was removed from the 
 asymmetric unit by the SQUEEZE process.
;
_refine_diff_density_max 1.389
_refine_diff_density_min -1.208
_refine_diff_density_rms 0.105
_refine_ls_extinction_method none
_refine_ls_goodness_of_fit_ref 1.016
_refine_ls_hydrogen_treatment constr
_refine_ls_matrix_type full
_refine_ls_number_parameters 348
_refine_ls_number_reflns 6814
_refine_ls_number_restraints 42
_refine_ls_restrained_S_all 1.041
_refine_ls_R_factor_all 0.0685
_refine_ls_R_factor_gt 0.0626
_refine_ls_shift/su_max 0.002
_refine_ls_shift/su_mean 0.000
_refine_ls_structure_factor_coef Fsqd
_refine_ls_weighting_details 'calc w=1/[\s^2^(Fo^2^)+(0.0689P)^2^+28.4845P] where P=(Fo^2^+2Fc^2^)/3'
_refine_ls_weighting_scheme calc
_refine_ls_wR_factor_gt 0.1587
_refine_ls_wR_factor_ref 0.1630
_reflns_number_gt 6168
_reflns_number_total 6814
_reflns_threshold_expression >2sigma(I)
_cod_data_source_file c4ce02551b2.cif
_cod_data_source_block 5
_cod_depositor_comments
;
The following automatic conversions were performed:

'_exptl_absorpt_correction_type' value 'Multi-scan' changed to
'multi-scan' according to
/usr/data/users/saulius/crontab/automatic-downloads/rss-feeds/RSC/lib/dictionaries/cif_core.dic
dictionary named 'cif_core.dic' version 2.4.2 from 2011-04-26.

Automatic conversion script
Id: cif_fix_values 3008 2015-01-20 13:52:24Z robertas 

 Adding full bibliography for 7219375--7219379.cif.
;
_cod_original_sg_symbol_H-M P-31c
_cod_original_formula_sum 'C69 H57.50 Cd3 N26.50 O14'
_cod_database_code 7219379

loop_
_symmetry_equiv_pos_as_xyz
'x, y, z'
'-y, x-y, z'
'-x+y, -x, z'
'-y, -x, -z+1/2'
'-x+y, y, -z+1/2'
'x, x-y, -z+1/2'
'-x, -y, -z'
'y, -x+y, -z'
'x-y, x, -z'
'y, x, z-1/2'
'x-y, -y, z-1/2'
'-x, -x+y, z-1/2'

loop_
_atom_site_label
_atom_site_type_symbol
_atom_site_fract_x
_atom_site_fract_y
_atom_site_fract_z
_atom_site_U_iso_or_equiv
_atom_site_adp_type
_atom_site_occupancy
_atom_site_symmetry_multiplicity
_atom_site_calc_flag
_atom_site_refinement_flags
_atom_site_disorder_assembly
_atom_site_disorder_group
Cd1 Cd 0.289930(19) 0.01014(2) 0.361439(12) 0.04446(14) Uani 1 1 d . . .
C1 C -0.0005(2) -0.0747(2) 0.37434(16) 0.0361(8) Uani 1 1 d . . .
H1A H -0.0005 -0.0777 0.3383 0.043 Uiso 1 1 calc R . .
H1B H -0.0007 -0.1209 0.3875 0.043 Uiso 1 1 calc R . .
C2 C 0.0745(2) -0.0004(2) 0.39157(16) 0.0361(8) Uani 1 1 d . . .
H2A H 0.0740 -0.0004 0.4280 0.043 Uiso 1 1 calc R . .
C3 C 0.1481(2) -0.0019(2) 0.37529(16) 0.0363(8) Uani 1 1 d . . .
C4 C 0.3817(3) 0.0885(3) 0.56840(16) 0.0490(11) Uani 1 1 d . . .
C5 C 0.4561(3) 0.0979(3) 0.56760(17) 0.0542(12) Uani 1 1 d . . .
H5A H 0.4835 0.1066 0.5379 0.065 Uiso 1 1 calc R . .
C6 C 0.4892(3) 0.0941(3) 0.61247(17) 0.0516(12) Uani 1 1 d . . .
C7 C 0.4496(3) 0.0819(4) 0.65666(18) 0.0569(13) Uani 1 1 d . . .
H7A H 0.4726 0.0796 0.6864 0.068 Uiso 1 1 calc R . .
C8 C 0.3749(3) 0.0732(3) 0.65621(17) 0.0507(12) Uani 1 1 d . A .
C9 C 0.3396(3) 0.0769(3) 0.61224(16) 0.0478(11) Uani 1 1 d . . .
H9A H 0.2898 0.0719 0.6122 0.057 Uiso 1 1 calc R . .
C10 C 0.2866(3) 0.1075(4) 0.51495(19) 0.0591(14) Uani 1 1 d . . .
H10A H 0.2671 0.1289 0.5380 0.071 Uiso 1 1 calc R . .
C11 C 0.2658(3) 0.0906(4) 0.46703(19) 0.0646(16) Uani 1 1 d . . .
H11A H 0.2283 0.0990 0.4513 0.078 Uiso 1 1 calc R . .
C12 C 0.3535(3) 0.0576(4) 0.47880(18) 0.0644(16) Uani 1 1 d . . .
H12A H 0.3887 0.0394 0.4741 0.077 Uiso 1 1 calc R . .
C13 C 0.6291(4) 0.1484(5) 0.5814(3) 0.089(2) Uani 1 1 d . . .
H13A H 0.6341 0.1885 0.5605 0.107 Uiso 1 1 calc R . .
C14 C 0.6830(4) 0.1246(5) 0.5890(3) 0.090(2) Uani 1 1 d . . .
H14A H 0.7322 0.1468 0.5738 0.108 Uiso 1 1 calc R . .
C15 C 0.5822(3) 0.0483(4) 0.6317(2) 0.0613(14) Uani 1 1 d . . .
H15A H 0.5470 0.0056 0.6510 0.074 Uiso 1 1 calc R . .
C16 C 0.2412(6) 0.0032(6) 0.7004(4) 0.051(2) Uani 0.50 1 d P A 1
H16A H 0.2082 -0.0154 0.6728 0.062 Uiso 0.50 1 calc PR A 1
C16A C 0.2820(6) 0.0912(6) 0.7117(4) 0.055(2) Uiso 0.50 1 d P A 2
H16B H 0.2680 0.1191 0.6899 0.066 Uiso 0.50 1 calc PR A 2
C17 C 0.2207(6) -0.0113(6) 0.7487(4) 0.049(2) Uani 0.50 1 d P A 1
H17A H 0.1696 -0.0418 0.7610 0.059 Uiso 0.50 1 calc PR A 1
C17A C 0.2615(6) 0.0745(6) 0.7596(4) 0.053(2) Uiso 0.50 1 d P A 2
H17B H 0.2304 0.0897 0.7773 0.064 Uiso 0.50 1 calc PR A 2
C18 C 0.3470(3) 0.0459(4) 0.74649(17) 0.0571(14) Uani 1 1 d . A .
H18A H 0.3949 0.0494 0.7545 0.069 Uiso 1 1 calc R . .
C19 C 0.6178(4) 0.3661(4) 0.3223(3) 0.0763(18) Uani 1 1 d . . .
H19A H 0.5853 0.3881 0.3209 0.092 Uiso 1 1 calc R . .
C20 C 0.5860(4) 0.2855(4) 0.3233(3) 0.0741(18) Uani 1 1 d . . .
C21 C 0.4483(6) 0.2532(7) 0.3055(5) 0.143(4) Uani 1 1 d U . .
H21A H 0.4572 0.2986 0.2889 0.172 Uiso 1 1 calc R . .
C22 C 0.3767(6) 0.1880(6) 0.3177(5) 0.139(4) Uani 1 1 d U . .
H22A H 0.3278 0.1842 0.3134 0.167 Uiso 1 1 calc R . .
C23 C 0.4642(3) 0.1610(4) 0.3380(2) 0.0639(14) Uani 1 1 d . . .
H23A H 0.4889 0.1333 0.3482 0.077 Uiso 1 1 calc R . .
N1 N 0.3072(3) 0.0593(3) 0.44402(15) 0.0626(13) Uani 1 1 d . . .
N2 N 0.3431(3) 0.0860(3) 0.52248(14) 0.0569(12) Uani 1 1 d . . .
N3 N 0.6548(2) 0.0646(3) 0.62154(15) 0.0538(11) Uani 1 1 d . . .
N4 N 0.5652(2) 0.0998(3) 0.61142(15) 0.0550(11) Uani 1 1 d . . .
N5 N 0.2944(3) 0.0303(3) 0.77921(16) 0.0595(12) Uani 1 1 d . . .
N6 N 0.3304(3) 0.0567(4) 0.70088(15) 0.0737(16) Uani 1 1 d . . .
N7 N 0.3880(3) 0.1302(3) 0.3368(2) 0.0716(14) Uani 1 1 d . . .
N8 N 0.5034(3) 0.2357(3) 0.3234(3) 0.0865(18) Uani 1 1 d . . .
N9 N 0.4754(4) -0.0491(8) 0.7500 0.103(3) Uani 1 2 d SU . .
N11 N 0.6667 0.3333 0.5428(9) 0.161(6) Uani 1 3 d SU . .
O1 O 0.20255(18) 0.05852(18) 0.35486(11) 0.0424(7) Uani 1 1 d . . .
O1W O 0.6667 0.3333 0.661(2) 0.29(2) Uiso 0.50 3 d SP . .
H1WA H 0.6667 0.3333 0.6292 0.344 Uiso 0.50 3 d SPR . .
O2 O 0.15295(18) -0.06296(18) 0.38453(11) 0.0411(7) Uani 1 1 d . . .
O3 O 0.5162(3) 0.0325(7) 0.7500 0.128(3) Uani 1 2 d SU . .
O4 O 0.4412(6) -0.0697(5) 0.7126(4) 0.192(4) Uani 1 1 d U . .
O6 O 0.5987(9) 0.2764(9) 0.5397(7) 0.306(8) Uani 1 1 d U . .

loop_
_atom_site_aniso_label
_atom_site_aniso_U_11
_atom_site_aniso_U_22
_atom_site_aniso_U_33
_atom_site_aniso_U_23
_atom_site_aniso_U_13
_atom_site_aniso_U_12
Cd1 0.0391(2) 0.0719(3) 0.03282(19) -0.01022(14) -0.00566(12) 0.03565(18)
C1 0.034(2) 0.0323(19) 0.042(2) -0.0007(16) 0.0007(16) 0.0164(17)
C2 0.035(2) 0.036(2) 0.037(2) -0.0003(16) 0.0010(16) 0.0177(17)
C3 0.033(2) 0.042(2) 0.0359(19) -0.0025(16) -0.0015(16) 0.0196(18)
C4 0.052(3) 0.078(3) 0.031(2) -0.009(2) -0.0071(18) 0.042(3)
C5 0.053(3) 0.086(4) 0.034(2) -0.005(2) -0.0013(19) 0.043(3)
C6 0.049(3) 0.077(3) 0.041(2) -0.003(2) -0.0072(19) 0.041(3)
C7 0.066(3) 0.089(4) 0.038(2) -0.001(2) -0.005(2) 0.056(3)
C8 0.057(3) 0.081(4) 0.034(2) 0.002(2) 0.0031(19) 0.049(3)
C9 0.052(3) 0.072(3) 0.035(2) -0.006(2) -0.0033(19) 0.043(3)
C10 0.056(3) 0.099(4) 0.042(2) -0.017(3) -0.007(2) 0.054(3)
C11 0.063(3) 0.112(5) 0.044(3) -0.020(3) -0.014(2) 0.063(4)
C12 0.066(3) 0.118(5) 0.035(2) -0.021(3) -0.009(2) 0.066(4)
C13 0.071(4) 0.129(7) 0.079(4) 0.032(4) 0.022(3) 0.060(5)
C14 0.059(4) 0.133(7) 0.078(4) 0.020(4) 0.015(3) 0.048(4)
C15 0.048(3) 0.086(4) 0.061(3) 0.002(3) 0.004(2) 0.043(3)
C16 0.038(5) 0.071(7) 0.042(5) -0.015(4) -0.015(4) 0.025(5)
C17 0.041(5) 0.059(6) 0.047(5) -0.005(4) -0.009(4) 0.026(4)
C18 0.049(3) 0.097(4) 0.037(2) 0.005(2) -0.003(2) 0.045(3)
C19 0.062(4) 0.060(4) 0.113(5) 0.011(3) 0.008(3) 0.034(3)
C20 0.053(3) 0.055(3) 0.113(5) 0.007(3) -0.004(3) 0.026(3)
C21 0.097(6) 0.125(7) 0.206(8) 0.045(6) -0.025(6) 0.054(5)
C22 0.080(5) 0.127(7) 0.203(8) 0.044(6) -0.021(5) 0.045(5)
C23 0.055(3) 0.063(3) 0.072(4) -0.003(3) -0.011(3) 0.028(3)
N1 0.059(3) 0.107(4) 0.040(2) -0.022(2) -0.0139(19) 0.056(3)
N2 0.061(3) 0.101(4) 0.0309(18) -0.012(2) -0.0086(17) 0.057(3)
N3 0.048(2) 0.089(3) 0.0384(19) -0.002(2) -0.0016(17) 0.045(2)
N4 0.045(2) 0.085(3) 0.045(2) 0.004(2) -0.0003(17) 0.039(2)
N5 0.065(3) 0.101(4) 0.036(2) 0.012(2) 0.0031(18) 0.059(3)
N6 0.083(3) 0.148(5) 0.036(2) 0.020(3) 0.011(2) 0.091(4)
N7 0.052(3) 0.068(3) 0.085(4) 0.004(3) -0.019(2) 0.023(2)
N8 0.049(3) 0.066(3) 0.137(5) 0.016(3) -0.014(3) 0.024(3)
N9 0.113(5) 0.105(6) 0.089(6) 0.000 -0.014(5) 0.052(3)
N11 0.148(7) 0.148(7) 0.186(11) 0.000 0.000 0.074(3)
O1 0.0372(15) 0.0456(17) 0.0486(17) 0.0056(13) 0.0045(13) 0.0238(14)
O2 0.0412(16) 0.0435(16) 0.0448(16) 0.0024(13) 0.0032(13) 0.0259(14)
O3 0.119(5) 0.147(7) 0.128(6) 0.000 -0.035(4) 0.074(3)
O4 0.195(7) 0.116(5) 0.223(8) -0.041(5) -0.031(6) 0.046(5)
O6 0.288(11) 0.296(11) 0.350(12) -0.007(9) 0.006(9) 0.157(9)

loop_
_atom_type_symbol
_atom_type_description
_atom_type_scat_dispersion_real
_atom_type_scat_dispersion_imag
_atom_type_scat_source
C C 0.0033 0.0016 'International Tables Vol C Tables 4.2.6.8 and 6.1.1.4'
H H 0.0000 0.0000 'International Tables Vol C Tables 4.2.6.8 and 6.1.1.4'
N N 0.0061 0.0033 'International Tables Vol C Tables 4.2.6.8 and 6.1.1.4'
O O 0.0106 0.0060 'International Tables Vol C Tables 4.2.6.8 and 6.1.1.4'
Cd Cd -0.8075 1.2024 'International Tables Vol C Tables 4.2.6.8 and 6.1.1.4'

loop_
_geom_angle_atom_site_label_1
_geom_angle_atom_site_label_2
_geom_angle_atom_site_label_3
_geom_angle
_geom_angle_site_symmetry_1
_geom_angle_site_symmetry_3
N3 Cd1 N7 107.40(18) 7_656 .
N3 Cd1 N5 93.77(16) 7_656 11
N7 Cd1 N5 90.1(2) . 11
N3 Cd1 O1 164.00(14) 7_656 .
N7 Cd1 O1 88.29(15) . .
N5 Cd1 O1 89.25(13) 11 .
N3 Cd1 N1 93.19(15) 7_656 .
N7 Cd1 N1 88.7(2) . .
N5 Cd1 N1 172.97(16) 11 .
O1 Cd1 N1 83.78(13) . .
N3 Cd1 O2 108.34(14) 7_656 .
N7 Cd1 O2 143.79(16) . .
N5 Cd1 O2 93.14(14) 11 .
O1 Cd1 O2 55.75(10) . .
N1 Cd1 O2 83.71(14) . .
N3 Cd1 C3 136.23(15) 7_656 .
N7 Cd1 C3 115.67(16) . .
N5 Cd1 C3 93.57(14) 11 .
O1 Cd1 C3 27.77(11) . .
N1 Cd1 C3 80.67(13) . .
O2 Cd1 C3 28.15(11) . .
C2 C1 C2 111.5(4) 3 .
C2 C1 H1A 109.3 3 .
C2 C1 H1A 109.3 . .
C2 C1 H1B 109.3 3 .
C2 C1 H1B 109.3 . .
H1A C1 H1B 108.0 . .
C3 C2 C1 112.4(3) . 2
C3 C2 C1 111.2(3) . .
C1 C2 C1 111.0(4) 2 .
C3 C2 H2A 107.3 . .
C1 C2 H2A 107.3 2 .
C1 C2 H2A 107.3 . .
O1 C3 O2 122.9(4) . .
O1 C3 C2 118.4(4) . .
O2 C3 C2 118.6(4) . .
O1 C3 Cd1 60.3(2) . .
O2 C3 Cd1 63.3(2) . .
C2 C3 Cd1 169.8(3) . .
C5 C4 C9 122.4(4) . .
C5 C4 N2 119.7(4) . .
C9 C4 N2 117.8(4) . .
C4 C5 C6 118.1(4) . .
C4 C5 H5A 120.9 . .
C6 C5 H5A 120.9 . .
C7 C6 C5 121.5(4) . .
C7 C6 N4 120.3(4) . .
C5 C6 N4 118.2(4) . .
C6 C7 C8 119.0(4) . .
C6 C7 H7A 120.5 . .
C8 C7 H7A 120.5 . .
C7 C8 C9 121.5(4) . .
C7 C8 N6 120.7(4) . .
C9 C8 N6 117.8(4) . .
C8 C9 C4 117.5(4) . .
C8 C9 H9A 121.3 . .
C4 C9 H9A 121.3 . .
C11 C10 N2 104.8(4) . .
C11 C10 H10A 127.6 . .
N2 C10 H10A 127.6 . .
C10 C11 N1 111.5(4) . .
C10 C11 H11A 124.3 . .
N1 C11 H11A 124.3 . .
N1 C12 N2 111.1(4) . .
N1 C12 H12A 124.4 . .
N2 C12 H12A 124.4 . .
C14 C13 N4 105.3(6) . .
C14 C13 H13A 127.3 . .
N4 C13 H13A 127.3 . .
N3 C14 C13 110.3(6) . .
N3 C14 H14A 124.8 . .
C13 C14 H14A 124.8 . .
N3 C15 N4 112.3(5) . .
N3 C15 H15A 123.8 . .
N4 C15 H15A 123.8 . .
C17 C16 N6 104.9(7) . .
C17 C16 H16A 127.6 . .
N6 C16 H16A 127.6 . .
C17A C16A N6 105.4(9) . .
C17A C16A H16B 127.3 . .
N6 C16A H16B 127.3 . .
C16 C17 N5 107.9(8) . .
C16 C17 H17A 126.0 . .
N5 C17 H17A 126.0 . .
C16A C17A N5 109.6(9) . .
C16A C17A H17B 125.2 . .
N5 C17A H17B 125.2 . .
N5 C18 N6 116.6(5) . .
N5 C18 H18A 121.7 . .
N6 C18 H18A 121.7 . .
C20 C19 C20 118.7(7) . 3_665
C20 C19 H19A 120.6 . .
C20 C19 H19A 120.6 3_665 .
C19 C20 C19 121.2(7) . 2_655
C19 C20 N8 119.8(6) . .
C19 C20 N8 118.9(6) 2_655 .
N8 C21 C22 104.3(9) . .
N8 C21 H21A 127.9 . .
C22 C21 H21A 127.9 . .
N7 C22 C21 110.3(8) . .
N7 C22 H22A 124.9 . .
C21 C22 H22A 124.9 . .
N7 C23 N8 113.7(6) . .
N7 C23 H23A 123.2 . .
N8 C23 H23A 123.2 . .
C12 N1 C11 104.9(4) . .
C12 N1 Cd1 128.0(3) . .
C11 N1 Cd1 127.0(3) . .
C12 N2 C10 107.7(4) . .
C12 N2 C4 125.1(4) . .
C10 N2 C4 127.1(4) . .
C15 N3 C14 105.5(5) . .
C15 N3 Cd1 127.4(4) . 7_656
C14 N3 Cd1 125.4(4) . 7_656
C15 N4 C13 106.0(5) . .
C15 N4 C6 125.3(5) . .
C13 N4 C6 127.5(5) . .
C18 N5 C17A 99.1(6) . .
C18 N5 C17 101.4(6) . .
C17A N5 C17 61.3(6) . .
C18 N5 Cd1 133.5(3) . 11_556
C17A N5 Cd1 123.3(5) . 11_556
C17 N5 Cd1 114.6(5) . 11_556
C18 N6 C8 130.7(4) . .
C18 N6 C16A 99.3(6) . .
C8 N6 C16A 122.4(6) . .
C18 N6 C16 100.8(5) . .
C8 N6 C16 120.7(5) . .
C16A N6 C16 61.8(6) . .
C23 N7 C22 104.5(6) . .
C23 N7 Cd1 130.9(4) . .
C22 N7 Cd1 124.6(5) . .
C23 N8 C21 106.6(7) . .
C23 N8 C20 126.5(6) . .
C21 N8 C20 126.8(7) . .
O4 N9 O4 145.0(17) . 5_656
O4 N9 O3 107.5(8) . .
O4 N9 O3 107.5(9) 5_656 .
O6 N11 O6 119.6(4) 2_655 .
O6 N11 O6 119.6(4) 2_655 3_665
O6 N11 O6 119.6(4) . 3_665
C3 O1 Cd1 92.0(2) . .
C3 O2 Cd1 88.6(2) . .

loop_
_geom_bond_atom_site_label_1
_geom_bond_atom_site_label_2
_geom_bond_distance
_geom_bond_site_symmetry_2
Cd1 N3 2.257(4) 7_656
Cd1 N7 2.264(5) .
Cd1 N5 2.316(4) 11
Cd1 O1 2.338(3) .
Cd1 N1 2.375(4) .
Cd1 O2 2.404(3) .
Cd1 C3 2.691(4) .
C1 C2 1.530(5) 3
C1 C2 1.531(5) .
C1 H1A 0.9700 .
C1 H1B 0.9700 .
C2 C3 1.519(6) .
C2 C1 1.530(5) 2
C2 H2A 0.9800 .
C3 O1 1.255(5) .
C3 O2 1.270(5) .
C4 C5 1.374(6) .
C4 C9 1.389(6) .
C4 N2 1.434(5) .
C5 C6 1.389(6) .
C5 H5A 0.9300 .
C6 C7 1.372(7) .
C6 N4 1.433(6) .
C7 C8 1.384(7) .
C7 H7A 0.9300 .
C8 C9 1.389(6) .
C8 N6 1.422(6) .
C9 H9A 0.9300 .
C10 C11 1.341(7) .
C10 N2 1.381(6) .
C10 H10A 0.9300 .
C11 N1 1.382(7) .
C11 H11A 0.9300 .
C12 N1 1.313(6) .
C12 N2 1.356(6) .
C12 H12A 0.9300 .
C13 C14 1.363(10) .
C13 N4 1.390(8) .
C13 H13A 0.9300 .
C14 N3 1.342(9) .
C14 H14A 0.9300 .
C15 N3 1.320(6) .
C15 N4 1.326(7) .
C15 H15A 0.9300 .
C16 C17 1.347(14) .
C16 N6 1.520(11) .
C16 H16A 0.9300 .
C16A C17A 1.342(15) .
C16A N6 1.439(12) .
C16A H16B 0.9300 .
C17 N5 1.496(10) .
C17 H17A 0.9300 .
C17A N5 1.411(11) .
C17A H17B 0.9300 .
C18 N5 1.270(6) .
C18 N6 1.313(6) .
C18 H18A 0.9300 .
C19 C20 1.376(8) .
C19 C20 1.391(9) 3_665
C19 H19A 0.9300 .
C20 C19 1.391(8) 2_655
C20 N8 1.409(8) .
C21 N8 1.372(10) .
C21 C22 1.383(13) .
C21 H21A 0.9300 .
C22 N7 1.357(11) .
C22 H22A 0.9300 .
C23 N7 1.299(7) .
C23 N8 1.325(8) .
C23 H23A 0.9300 .
N3 Cd1 2.257(4) 7_656
N5 Cd1 2.316(4) 11_556
N9 O4 1.162(10) .
N9 O4 1.162(10) 5_656
N9 O3 1.383(14) .
N11 O6 1.238(15) 2_655
N11 O6 1.238(15) .
N11 O6 1.238(15) 3_665
O1W H1WA 0.8500 .

loop_
_platon_squeeze_void_nr
_platon_squeeze_void_average_x
_platon_squeeze_void_average_y
_platon_squeeze_void_average_z
_platon_squeeze_void_volume
_platon_squeeze_void_count_electrons
1 0.000 0.000 0.000 6.9 2.3
2 -0.004 0.498 0.000 723.6 189.6
3 0.000 0.115 0.015 6.7 1.4
4 0.000 0.000 0.250 50.1 11.2
5 -0.006 0.496 0.500 723.6 189.5
6 0.000 0.885 0.485 6.6 1.3
7 0.000 0.000 0.500 6.9 2.2
8 0.000 0.115 0.515 6.7 1.3
9 0.000 0.000 0.750 50.1 11.2
10 0.000 0.885 0.985 6.6 1.1
11 0.115 0.000 0.015 6.8 1.4
12 0.115 0.115 0.485 6.7 1.4
13 0.115 0.000 0.515 6.8 1.3
14 0.115 0.115 0.985 6.7 1.2
15 0.333 0.667 0.250 264.7 72.8
16 0.667 0.333 0.750 264.6 72.5
17 0.885 0.885 0.015 6.5 1.3
18 0.885 0.000 0.485 6.5 1.3
19 0.885 0.885 0.515 6.5 1.2
20 0.885 0.000 0.985 6.5 1.2
